data_2223097
loop_
_publ_author_name
'Cai, Ying-Jie'
'Huang, Peng'
'Li, Jin'
'Wang, Qiang'

_publ_section_title
;
 Bis{5-methoxy-2-[(1<i>H</i>-pyrrol-2-yl)methyliminomethyl]phenolato}zinc(II)
;
_journal_coeditor_code HG2551
_journal_issue 9
_journal_name_full 'Acta Crystallographica Section E'
_journal_page_first m1115
_journal_paper_doi 10.1107/S1600536809032784
_journal_volume 65
_journal_year 2009
_chemical_formula_iupac '[Zn (C13 H13 N2 O2)2]'
_chemical_formula_moiety 'C26 H26 N4 O4 Zn'
_chemical_formula_sum 'C26 H26 N4 O4 Zn'
_chemical_formula_weight 523.88
_chemical_name_systematic
;
Bis{5-methoxy-2-[(1<i>H</i>-pyrrol-2-yl)methyliminomethyl]phenolato}zinc(II)
;
_space_group_IT_number 15
_symmetry_cell_setting monoclinic
_symmetry_space_group_name_Hall '-C 2yc'
_symmetry_space_group_name_H-M 'C 1 2/c 1'
_atom_sites_solution_hydrogens geom
_atom_sites_solution_primary direct
_atom_sites_solution_secondary difmap
_audit_creation_method SHELXL-97
_cell_angle_alpha 90.00
_cell_angle_beta 137.179(9)
_cell_angle_gamma 90.00
_cell_formula_units_Z 4
_cell_length_a 27.210(4)
_cell_length_b 5.2239(9)
_cell_length_c 24.335(3)
_cell_measurement_reflns_used 2301
_cell_measurement_temperature 298(2)
_cell_measurement_theta_max 26.14
_cell_measurement_theta_min 2.46
_cell_volume 2351.1(7)
_computing_cell_refinement 'SAINT (Bruker, 2000)'
_computing_data_collection 'SMART (Bruker, 2000)'
_computing_data_reduction 'SAINT (Bruker, 2000)'
_computing_molecular_graphics 'SHELXTL (Sheldrick, 2008)'
_computing_publication_material 'SHELXTL (Sheldrick, 2008)'
_computing_structure_refinement 'SHELXL97 (Sheldrick, 2008)'
_computing_structure_solution 'SHELXS97 (Sheldrick, 2008)'
_diffrn_ambient_temperature 298(2)
_diffrn_measured_fraction_theta_full 0.987
_diffrn_measured_fraction_theta_max 0.987
_diffrn_measurement_device_type 'Bruker SMART APEX area-detector'
_diffrn_measurement_method '\f and \w'
_diffrn_radiation_monochromator graphite
_diffrn_radiation_source 'fine-focus sealed tube'
_diffrn_radiation_type MoK\a
_diffrn_radiation_wavelength 0.71073
_diffrn_reflns_av_R_equivalents 0.0283
_diffrn_reflns_av_sigmaI/netI 0.0335
_diffrn_reflns_limit_h_max 35
_diffrn_reflns_limit_h_min -36
_diffrn_reflns_limit_k_max 6
_diffrn_reflns_limit_k_min -6
_diffrn_reflns_limit_l_max 32
_diffrn_reflns_limit_l_min -26
_diffrn_reflns_number 8100
_diffrn_reflns_theta_full 28.32
_diffrn_reflns_theta_max 28.32
_diffrn_reflns_theta_min 2.20
_diffrn_standards_decay_% 0
_diffrn_standards_interval_count 0
_diffrn_standards_interval_time 0
_diffrn_standards_number 0
_exptl_absorpt_coefficient_mu 1.086
_exptl_absorpt_correction_T_max 0.8115
_exptl_absorpt_correction_T_min 0.7357
_exptl_absorpt_correction_type multi-scan
_exptl_absorpt_process_details '(SADABS; Sheldrick, 1996)'
_exptl_crystal_colour colorless
_exptl_crystal_density_diffrn 1.480
_exptl_crystal_density_method 'not measured'
_exptl_crystal_description block
_exptl_crystal_F_000 1088
_exptl_crystal_size_max 0.30
_exptl_crystal_size_mid 0.30
_exptl_crystal_size_min 0.20
_refine_diff_density_max 0.722
_refine_diff_density_min -0.568
_refine_ls_extinction_method none
_refine_ls_goodness_of_fit_ref 1.084
_refine_ls_hydrogen_treatment constr
_refine_ls_matrix_type full
_refine_ls_number_parameters 160
_refine_ls_number_reflns 2881
_refine_ls_number_restraints 0
_refine_ls_restrained_S_all 1.084
_refine_ls_R_factor_all 0.0689
_refine_ls_R_factor_gt 0.0583
_refine_ls_shift/su_max 0.000
_refine_ls_shift/su_mean 0.000
_refine_ls_structure_factor_coef Fsqd
_refine_ls_weighting_details 'calc w=1/[\s^2^(Fo^2^)+(0.0814P)^2^+2.3252P] where P=(Fo^2^+2Fc^2^)/3'
_refine_ls_weighting_scheme calc
_refine_ls_wR_factor_gt 0.1467
_refine_ls_wR_factor_ref 0.1535
_reflns_number_gt 2429
_reflns_number_total 2881
_reflns_threshold_expression I>2\s(I)
_cod_data_source_file hg2551.cif
_cod_data_source_block I
_cod_original_cell_volume 2351.1(6)
_cod_original_sg_symbol_H-M 'C 2/c'
_cod_database_code 2223097
_cod_database_fobs_code 2223097

loop_
_symmetry_equiv_pos_as_xyz
'x, y, z'
'-x, y, -z+1/2'
'x+1/2, y+1/2, z'
'-x+1/2, y+1/2, -z+1/2'
'-x, -y, -z'
'x, -y, z-1/2'
'-x+1/2, -y+1/2, -z'
'x+1/2, -y+1/2, z-1/2'

loop_
_atom_site_type_symbol
_atom_site_label
_atom_site_fract_x
_atom_site_fract_y
_atom_site_fract_z
_atom_site_U_iso_or_equiv
_atom_site_adp_type
_atom_site_calc_flag
_atom_site_refinement_flags
_atom_site_occupancy
_atom_site_disorder_assembly
_atom_site_disorder_group
C C1 0.93603(16) 0.2495(6) 0.29548(18) 0.0401(6) Uani d . 1 . .
C C2 0.87592(16) 0.4163(6) 0.24129(18) 0.0398(6) Uani d . 1 . .
C C3 0.81985(18) 0.3941(7) 0.2349(2) 0.0503(8) Uani d . 1 . .
H H3 0.7802 0.5026 0.1996 0.060 Uiso calc R 1 . .
C C4 0.82168(18) 0.2211(7) 0.2782(2) 0.0550(8) Uani d . 1 . .
H H4 0.7838 0.2105 0.2720 0.066 Uiso calc R 1 . .
C C5 0.8813(2) 0.0602(7) 0.3317(2) 0.0490(8) Uani d . 1 . .
C C6 0.93736(19) 0.0707(6) 0.3401(2) 0.0462(7) Uani d . 1 . .
H H6 0.9763 -0.0409 0.3754 0.055 Uiso calc R 1 . .
C C7 0.9380(2) -0.2809(8) 0.4279(2) 0.0673(10) Uani d . 1 . .
H H7A 0.9385 -0.3953 0.3973 0.101 Uiso calc R 1 . .
H H7B 0.9317 -0.3774 0.4559 0.101 Uiso calc R 1 . .
H H7C 0.9830 -0.1896 0.4663 0.101 Uiso calc R 1 . .
C C8 0.86588(16) 0.6031(6) 0.19107(18) 0.0418(7) Uani d . 1 . .
H H8 0.8240 0.7009 0.1592 0.050 Uiso calc R 1 . .
C C9 0.88198(18) 0.8391(7) 0.1226(2) 0.0507(8) Uani d . 1 . .
H H9A 0.9208 0.9554 0.1449 0.061 Uiso calc R 1 . .
H H9B 0.8430 0.9389 0.1065 0.061 Uiso calc R 1 . .
C C10 0.85569(18) 0.7069(7) 0.0508(2) 0.0523(8) Uani d . 1 . .
C C11 0.8621(2) 0.7591(13) 0.0026(3) 0.0938(18) Uani d . 1 . .
H H11 0.8869 0.8941 0.0066 0.113 Uiso calc R 1 . .
C C12 0.8210(3) 0.5539(14) -0.0582(3) 0.103(2) Uani d . 1 . .
H H12 0.8155 0.5318 -0.1004 0.123 Uiso calc R 1 . .
C C13 0.7934(3) 0.4069(13) -0.0421(3) 0.103(2) Uani d . 1 . .
H H13 0.7646 0.2637 -0.0717 0.124 Uiso calc R 1 . .
N N1 0.90797(13) 0.6538(5) 0.18427(15) 0.0398(5) Uani d . 1 . .
N N2 0.81349(18) 0.4967(6) 0.02362(19) 0.0571(8) Uani d . 1 . .
H H2 0.8016 0.4320 0.0451 0.069 Uiso calc R 1 . .
O O1 0.99094(12) 0.2514(5) 0.30668(15) 0.0552(6) Uani d . 1 . .
O O2 0.88016(16) -0.1038(6) 0.37455(17) 0.0663(7) Uani d . 1 . .
Zn Zn1 1.0000 0.46424(10) 0.2500 0.0430(2) Uani d S 1 . .

loop_
_atom_site_aniso_label
_atom_site_aniso_U_11
_atom_site_aniso_U_22
_atom_site_aniso_U_33
_atom_site_aniso_U_12
_atom_site_aniso_U_13
_atom_site_aniso_U_23
C1 0.0412(15) 0.0449(16) 0.0473(16) -0.0004(12) 0.0366(14) -0.0027(13)
C2 0.0376(14) 0.0469(17) 0.0450(16) -0.0015(12) 0.0334(14) -0.0038(13)
C3 0.0426(16) 0.065(2) 0.0567(19) 0.0051(15) 0.0406(16) 0.0019(16)
C4 0.0501(18) 0.073(2) 0.065(2) -0.0037(17) 0.0497(18) -0.0036(18)
C5 0.058(2) 0.0520(18) 0.0553(19) -0.0101(15) 0.0475(18) -0.0071(15)
C6 0.0513(18) 0.0469(17) 0.0528(18) 0.0015(14) 0.0421(16) 0.0016(14)
C7 0.086(3) 0.060(2) 0.067(2) -0.011(2) 0.059(2) 0.0029(19)
C8 0.0363(14) 0.0465(16) 0.0448(16) 0.0037(12) 0.0304(14) -0.0004(13)
C9 0.0515(18) 0.0459(18) 0.060(2) -0.0014(14) 0.0424(17) 0.0043(15)
C10 0.0449(17) 0.067(2) 0.0499(18) 0.0130(15) 0.0363(16) 0.0157(16)
C11 0.067(3) 0.156(5) 0.081(3) 0.038(3) 0.061(3) 0.049(3)
C12 0.081(4) 0.168(6) 0.059(3) 0.047(4) 0.051(3) 0.013(3)
C13 0.091(4) 0.114(5) 0.060(3) 0.025(3) 0.042(3) -0.013(3)
N1 0.0355(12) 0.0458(13) 0.0423(13) -0.0016(10) 0.0298(11) -0.0022(11)
N2 0.0605(19) 0.0552(18) 0.0486(16) -0.0063(13) 0.0378(16) -0.0074(13)
O1 0.0481(12) 0.0674(15) 0.0712(15) 0.0150(11) 0.0504(13) 0.0210(12)
O2 0.0821(18) 0.0695(17) 0.0832(19) -0.0025(15) 0.0719(17) 0.0089(15)
Zn1 0.0374(3) 0.0513(3) 0.0530(3) 0.000 0.0372(3) 0.000

loop_
_atom_type_symbol
_atom_type_description
_atom_type_scat_dispersion_real
_atom_type_scat_dispersion_imag
_atom_type_scat_source
C C 0.0033 0.0016 'International Tables Vol C Tables 4.2.6.8 and 6.1.1.4'
N N 0.0061 0.0033 'International Tables Vol C Tables 4.2.6.8 and 6.1.1.4'
Zn Zn 0.2839 1.4301 'International Tables Vol C Tables 4.2.6.8 and 6.1.1.4'
O O 0.0106 0.0060 'International Tables Vol C Tables 4.2.6.8 and 6.1.1.4'
H H 0.0000 0.0000 'International Tables Vol C Tables 4.2.6.8 and 6.1.1.4'

loop_
_geom_angle_atom_site_label_1
_geom_angle_atom_site_label_2
_geom_angle_atom_site_label_3
_geom_angle_site_symmetry_1
_geom_angle_site_symmetry_3
_geom_angle
_geom_angle_publ_flag
O1 C1 C6 . . 117.6(3) ?
O1 C1 C2 . . 123.5(3) ?
C6 C1 C2 . . 118.9(3) ?
C1 C2 C3 . . 117.7(3) ?
C1 C2 C8 . . 125.7(3) ?
C3 C2 C8 . . 116.6(3) ?
C4 C3 C2 . . 122.9(3) ?
C4 C3 H3 . . 118.6 ?
C2 C3 H3 . . 118.6 ?
C3 C4 C5 . . 118.8(3) ?
C3 C4 H4 . . 120.6 ?
C5 C4 H4 . . 120.6 ?
O2 C5 C6 . . 123.5(3) ?
O2 C5 C4 . . 115.5(3) ?
C6 C5 C4 . . 121.1(3) ?
C5 C6 C1 . . 120.6(3) ?
C5 C6 H6 . . 119.7 ?
C1 C6 H6 . . 119.7 ?
O2 C7 H7A . . 109.5 ?
O2 C7 H7B . . 109.5 ?
H7A C7 H7B . . 109.5 ?
O2 C7 H7C . . 109.5 ?
H7A C7 H7C . . 109.5 ?
H7B C7 H7C . . 109.5 ?
N1 C8 C2 . . 128.1(3) ?
N1 C8 H8 . . 116.0 ?
C2 C8 H8 . . 116.0 ?
N1 C9 C10 . . 110.7(3) ?
N1 C9 H9A . . 109.5 ?
C10 C9 H9A . . 109.5 ?
N1 C9 H9B . . 109.5 ?
C10 C9 H9B . . 109.5 ?
H9A C9 H9B . . 108.1 ?
C11 C10 N2 . . 110.3(4) ?
C11 C10 C9 . . 132.7(4) ?
N2 C10 C9 . . 116.9(3) ?
C10 C11 C12 . . 104.0(5) ?
C10 C11 H11 . . 128.0 ?
C12 C11 H11 . . 128.0 ?
C13 C12 C11 . . 107.7(5) ?
C13 C12 H12 . . 126.1 ?
C11 C12 H12 . . 126.1 ?
C12 C13 N2 . . 109.2(6) ?
C12 C13 H13 . . 125.4 ?
N2 C13 H13 . . 125.4 ?
C8 N1 C9 . . 117.3(3) ?
C8 N1 Zn1 . . 120.3(2) ?
C9 N1 Zn1 . . 122.2(2) ?
C13 N2 C10 . . 108.8(5) ?
C13 N2 H2 . . 125.6 ?
C10 N2 H2 . . 125.6 ?
C1 O1 Zn1 . . 125.7(2) ?
C5 O2 C7 . . 118.3(3) ?
O1 Zn1 O1 . 2_755 109.36(15) ?
O1 Zn1 N1 . 2_755 117.41(10) ?
O1 Zn1 N1 2_755 2_755 96.71(10) ?
O1 Zn1 N1 . . 96.71(10) ?
O1 Zn1 N1 2_755 . 117.41(10) ?
N1 Zn1 N1 2_755 . 120.10(15) ?

loop_
_geom_bond_atom_site_label_1
_geom_bond_atom_site_label_2
_geom_bond_site_symmetry_2
_geom_bond_distance
_geom_bond_publ_flag
C1 O1 . 1.308(3) ?
C1 C6 . 1.412(4) ?
C1 C2 . 1.417(4) ?
C2 C3 . 1.421(4) ?
C2 C8 . 1.425(4) ?
C3 C4 . 1.360(5) ?
C3 H3 . 0.9300 ?
C4 C5 . 1.391(5) ?
C4 H4 . 0.9300 ?
C5 O2 . 1.367(4) ?
C5 C6 . 1.384(5) ?
C6 H6 . 0.9300 ?
C7 O2 . 1.422(5) ?
C7 H7A . 0.9600 ?
C7 H7B . 0.9600 ?
C7 H7C . 0.9600 ?
C8 N1 . 1.299(4) ?
C8 H8 . 0.9300 ?
C9 N1 . 1.460(4) ?
C9 C10 . 1.487(5) ?
C9 H9A . 0.9700 ?
C9 H9B . 0.9700 ?
C10 C11 . 1.333(5) ?
C10 N2 . 1.359(5) ?
C11 C12 . 1.471(8) ?
C11 H11 . 0.9300 ?
C12 C13 . 1.318(9) ?
C12 H12 . 0.9300 ?
C13 N2 . 1.340(6) ?
C13 H13 . 0.9300 ?
N1 Zn1 . 1.983(2) ?
N2 H2 . 0.8600 ?
O1 Zn1 . 1.923(2) ?
Zn1 O1 2_755 1.923(2) ?
Zn1 N1 2_755 1.983(2) ?

loop_
_geom_hbond_atom_site_label_D
_geom_hbond_atom_site_label_H
_geom_hbond_atom_site_label_A
_geom_hbond_site_symmetry_A
_geom_hbond_distance_DH
_geom_hbond_distance_HA
_geom_hbond_distance_DA
_geom_hbond_angle_DHA
C9 H9A O1 2_765 0.97 2.32 3.291(4) 176.8

loop_
_geom_torsion_atom_site_label_1
_geom_torsion_atom_site_label_2
_geom_torsion_atom_site_label_3
_geom_torsion_atom_site_label_4
_geom_torsion_site_symmetry_1
_geom_torsion_site_symmetry_2
_geom_torsion_site_symmetry_3
_geom_torsion_site_symmetry_4
_geom_torsion
_geom_torsion_publ_flag
O1 C1 C2 C3 . . . . -180.0(3) ?
C6 C1 C2 C3 . . . . 0.1(4) ?
O1 C1 C2 C8 . . . . 1.2(5) ?
C6 C1 C2 C8 . . . . -178.8(3) ?
C1 C2 C3 C4 . . . . -0.1(5) ?
C8 C2 C3 C4 . . . . 178.8(3) ?
C2 C3 C4 C5 . . . . 0.7(5) ?
C3 C4 C5 O2 . . . . 178.3(3) ?
C3 C4 C5 C6 . . . . -1.3(5) ?
O2 C5 C6 C1 . . . . -178.3(3) ?
C4 C5 C6 C1 . . . . 1.3(5) ?
O1 C1 C6 C5 . . . . 179.4(3) ?
C2 C1 C6 C5 . . . . -0.7(5) ?
C1 C2 C8 N1 . . . . 1.1(5) ?
C3 C2 C8 N1 . . . . -177.8(3) ?
N1 C9 C10 C11 . . . . -139.4(4) ?
N1 C9 C10 N2 . . . . 44.4(4) ?
N2 C10 C11 C12 . . . . -1.7(4) ?
C9 C10 C11 C12 . . . . -178.1(4) ?
C10 C11 C12 C13 . . . . 1.4(6) ?
C11 C12 C13 N2 . . . . -0.6(6) ?
C2 C8 N1 C9 . . . . 174.4(3) ?
C2 C8 N1 Zn1 . . . . -1.1(4) ?
C10 C9 N1 C8 . . . . -102.9(3) ?
C10 C9 N1 Zn1 . . . . 72.5(3) ?
C12 C13 N2 C10 . . . . -0.4(6) ?
C11 C10 N2 C13 . . . . 1.4(5) ?
C9 C10 N2 C13 . . . . 178.5(4) ?
C6 C1 O1 Zn1 . . . . 177.0(2) ?
C2 C1 O1 Zn1 . . . . -3.0(5) ?
C6 C5 O2 C7 . . . . -3.0(5) ?
C4 C5 O2 C7 . . . . 177.4(3) ?
C1 O1 Zn1 O1 . . . 2_755 -119.8(3) ?
C1 O1 Zn1 N1 . . . 2_755 131.4(3) ?
C1 O1 Zn1 N1 . . . . 2.4(3) ?
C8 N1 Zn1 O1 . . . . -0.4(3) ?
C9 N1 Zn1 O1 . . . . -175.6(2) ?
C8 N1 Zn1 O1 . . . 2_755 115.5(2) ?
C9 N1 Zn1 O1 . . . 2_755 -59.7(3) ?
C8 N1 Zn1 N1 . . . 2_755 -127.6(3) ?
C9 N1 Zn1 N1 . . . 2_755 57.2(2) ?
